data_7020015
loop_
_publ_author_name
'Das, Lakshmi Kanta'
'Park, Sung-Woo'
'Cho, Seung Joo'
'Ghosh, Ashutosh'

_publ_section_title
;
 An unprecedented &quot;linear-bent&quot; isomerism in tri-nuclear
 Cu(2)(II)Zn(II) complexes with a salen type di-Schiff base ligand.
;
_journal_issue 36
_journal_name_full 'Dalton transactions (Cambridge, England : 2003)'
_journal_page_first 11009
_journal_page_last 11017
_journal_paper_doi 10.1039/c2dt31011b
_journal_volume 41
_journal_year 2012
_chemical_formula_sum 'C34 H32 Cu2 N10 O4 Zn'
_chemical_formula_weight 837.19
_chemical_name_systematic
;
?
;
_space_group_IT_number 2
_symmetry_cell_setting triclinic
_symmetry_space_group_name_Hall '-P 1'
_symmetry_space_group_name_H-M 'P -1'
_atom_sites_solution_hydrogens geom
_atom_sites_solution_primary direct
_atom_sites_solution_secondary difmap
_audit_creation_method SHELXL-97
_cell_angle_alpha 86.7020(10)
_cell_angle_beta 77.5400(10)
_cell_angle_gamma 89.6040(10)
_cell_formula_units_Z 2
_cell_length_a 9.8880(3)
_cell_length_b 11.9657(3)
_cell_length_c 14.0680(4)
_cell_measurement_reflns_used 19256
_cell_measurement_temperature 293(2)
_cell_measurement_theta_max 26.7
_cell_measurement_theta_min 1.5
_cell_volume 1622.56(8)
_computing_cell_refinement 'Bruker SMART'
_computing_data_collection 'Bruker SMART'
_computing_data_reduction 'Bruker SAINT'
_computing_molecular_graphics 'Ortep-3 for Windows (Farrugia, 1997)'
_computing_publication_material 'WINGX V1.80.03'
_computing_structure_refinement 'SHELXL-97 (Sheldrick, 1997)'
_computing_structure_solution 'SHELXS-97 (Sheldrick, 1990)'
_diffrn_ambient_temperature 293(2)
_diffrn_measured_fraction_theta_full 0.984
_diffrn_measured_fraction_theta_max 0.984
_diffrn_radiation_monochromator graphite
_diffrn_radiation_source 'fine-focus sealed tube'
_diffrn_radiation_type MoK\a
_diffrn_radiation_wavelength 0.71073
_diffrn_reflns_av_R_equivalents 0.0361
_diffrn_reflns_av_sigmaI/netI 0.0424
_diffrn_reflns_limit_h_max 12
_diffrn_reflns_limit_h_min -12
_diffrn_reflns_limit_k_max 15
_diffrn_reflns_limit_k_min -14
_diffrn_reflns_limit_l_max 17
_diffrn_reflns_limit_l_min -17
_diffrn_reflns_number 19256
_diffrn_reflns_theta_full 26.71
_diffrn_reflns_theta_max 26.71
_diffrn_reflns_theta_min 1.48
_exptl_absorpt_coefficient_mu 2.090
_exptl_absorpt_correction_T_max 0.6365
_exptl_absorpt_correction_T_min 0.5757
_exptl_absorpt_correction_type empirical
_exptl_absorpt_process_details SADABS
_exptl_crystal_colour Brown
_exptl_crystal_density_diffrn 1.714
_exptl_crystal_density_method 'not measured'
_exptl_crystal_description Rhombic
_exptl_crystal_F_000 660
_exptl_crystal_size_max 0.30
_exptl_crystal_size_mid 0.26
_exptl_crystal_size_min 0.24
_refine_diff_density_max 0.968
_refine_diff_density_min -1.031
_refine_diff_density_rms 0.092
_refine_ls_extinction_method none
_refine_ls_goodness_of_fit_ref 1.049
_refine_ls_hydrogen_treatment mixed
_refine_ls_matrix_type full
_refine_ls_number_parameters 476
_refine_ls_number_reflns 6766
_refine_ls_number_restraints 0
_refine_ls_restrained_S_all 1.049
_refine_ls_R_factor_all 0.0574
_refine_ls_R_factor_gt 0.0430
_refine_ls_shift/su_max 0.001
_refine_ls_shift/su_mean 0.000
_refine_ls_structure_factor_coef Fsqd
_refine_ls_weighting_details 'calc w=1/[\s^2^(Fo^2^)+(0.0719P)^2^+0.8586P] where P=(Fo^2^+2Fc^2^)/3'
_refine_ls_weighting_scheme calc
_refine_ls_wR_factor_gt 0.1181
_refine_ls_wR_factor_ref 0.1285
_reflns_number_gt 5338
_reflns_number_total 6766
_reflns_threshold_expression >2sigma(I)
_cod_data_source_file c2dt31011b.txt
_cod_data_source_block 1A
_cod_depositor_comments
;
The following automatic conversions were performed:

'_symmetry_cell_setting' value 'Triclinic' changed to 'triclinic'
according to /home/saulius/struct/CIF-dictionaries/cif_core.dic
dictionary named 'cif_core.dic' version 2.4.1 from
2010-06-29.

'_exptl_absorpt_correction_type' value 'EMPIRICAL'
changed to 'empirical' according to
/home/saulius/struct/CIF-dictionaries/cif_core.dic dictionary named
'cif_core.dic' version 2.4.1 from 2010-06-29.

Automatic conversion script
Id: cif_fix_values 1891 2012-01-12 08:04:46Z andrius 
;
_cod_database_code 7020015

loop_
_symmetry_equiv_pos_as_xyz
'x, y, z'
'-x, -y, -z'

loop_
_atom_site_label
_atom_site_type_symbol
_atom_site_fract_x
_atom_site_fract_y
_atom_site_fract_z
_atom_site_U_iso_or_equiv
_atom_site_adp_type
_atom_site_occupancy
_atom_site_symmetry_multiplicity
_atom_site_calc_flag
_atom_site_refinement_flags
Zn1 Zn 0.63517(4) 0.24423(3) 0.70605(3) 0.03620(13) Uani 1 1 d .
Cu1 Cu 0.36338(4) 0.21717(4) 0.87774(3) 0.03782(13) Uani 1 1 d .
Cu2 Cu 0.45024(4) 0.36312(4) 0.57042(3) 0.03887(14) Uani 1 1 d .
N5 N 0.7210(3) 0.0970(3) 0.6659(3) 0.0512(8) Uani 1 1 d .
N9 N 0.8373(3) 0.4012(3) 0.7579(3) 0.0523(8) Uani 1 1 d .
O2 O 0.4115(2) 0.1743(2) 0.74642(18) 0.0448(6) Uani 1 1 d .
C15 C 0.2910(5) 0.0557(4) 0.5490(3) 0.0543(10) Uani 1 1 d .
H15 H 0.3280 0.0191 0.4927 0.065 Uiso 1 1 calc R
O3 O 0.4982(2) 0.3957(2) 0.6927(2) 0.0468(6) Uani 1 1 d .
O4 O 0.6282(2) 0.2943(2) 0.55759(18) 0.0417(6) Uani 1 1 d .
C28 C 0.5333(4) 0.2764(4) 0.3793(3) 0.0490(10) Uani 1 1 d .
O1 O 0.5615(2) 0.2103(2) 0.86218(18) 0.0424(6) Uani 1 1 d .
C30 C 0.7630(5) 0.2050(4) 0.3110(3) 0.0536(10) Uani 1 1 d .
H30 H 0.7320 0.1914 0.2549 0.064 Uiso 1 1 calc R
C4 C 0.7635(5) 0.0430(4) 1.0578(4) 0.0607(12) Uani 1 1 d .
H4 H 0.8097 0.0055 1.1009 0.073 Uiso 1 1 calc R
N10 N 0.8731(5) 0.4739(5) 0.7962(5) 0.108(2) Uani 1 1 d .
N4 N 0.4364(3) 0.3246(3) 0.4381(3) 0.0469(8) Uani 1 1 d .
N1 N 0.3382(3) 0.2255(3) 1.0194(2) 0.0501(8) Uani 1 1 d .
N2 N 0.1720(3) 0.2508(3) 0.8707(2) 0.0431(7) Uani 1 1 d .
C17 C 0.3256(3) 0.1432(3) 0.6922(3) 0.0370(7) Uani 1 1 d .
C19 C 0.4979(4) 0.4913(4) 0.8351(3) 0.0521(10) Uani 1 1 d .
H19 H 0.5852 0.4633 0.8375 0.063 Uiso 1 1 calc R
C6 C 0.5589(4) 0.1365(3) 1.0246(3) 0.0413(8) Uani 1 1 d .
C13 C 0.0969(4) 0.1284(4) 0.6555(3) 0.0529(10) Uani 1 1 d .
H13 H 0.0022 0.1422 0.6716 0.064 Uiso 1 1 calc R
N6 N 0.6998(4) 0.0039(3) 0.6901(2) 0.0536(9) Uani 1 1 d .
C12 C 0.1820(3) 0.1635(3) 0.7167(3) 0.0395(8) Uani 1 1 d .
C26 C 0.2203(5) 0.4324(5) 0.4431(4) 0.0763(15) Uani 1 1 d .
H26A H 0.2749 0.5007 0.4288 0.092 Uiso 1 1 calc R
H26B H 0.1446 0.4407 0.4095 0.092 Uiso 1 1 calc R
C23 C 0.3023(4) 0.5053(3) 0.7592(3) 0.0473(9) Uani 1 1 d .
C18 C 0.4343(4) 0.4621(3) 0.7602(3) 0.0415(8) Uani 1 1 d .
N3 N 0.2672(3) 0.4324(3) 0.6080(3) 0.0502(8) Uani 1 1 d .
C2 C 0.7609(4) 0.1167(4) 0.8963(3) 0.0488(9) Uani 1 1 d .
H2 H 0.8067 0.1280 0.8314 0.059 Uiso 1 1 calc R
C33 C 0.8538(4) 0.2415(3) 0.4790(3) 0.0438(8) Uani 1 1 d .
H33 H 0.8865 0.2530 0.5349 0.053 Uiso 1 1 calc R
C5 C 0.6304(5) 0.0802(3) 1.0893(3) 0.0526(10) Uani 1 1 d .
H5 H 0.5869 0.0680 1.1546 0.063 Uiso 1 1 calc R
C32 C 0.9432(4) 0.2047(4) 0.3968(3) 0.0519(10) Uani 1 1 d .
H32 H 1.0360 0.1936 0.3979 0.062 Uiso 1 1 calc R
C11 C 0.1179(4) 0.2220(3) 0.8011(3) 0.0454(9) Uani 1 1 d .
C29 C 0.6691(4) 0.2469(3) 0.3918(3) 0.0417(8) Uani 1 1 d .
C22 C 0.2375(5) 0.5731(4) 0.8340(4) 0.0630(12) Uani 1 1 d .
H22 H 0.1487 0.5995 0.8344 0.076 Uiso 1 1 calc R
C24 C 0.2267(4) 0.4846(4) 0.6847(4) 0.0560(11) Uani 1 1 d .
C1 C 0.6249(3) 0.1562(3) 0.9256(3) 0.0370(8) Uani 1 1 d .
N8 N 0.8090(3) 0.3279(3) 0.7153(3) 0.0496(8) Uani 1 1 d .
C34 C 0.7149(3) 0.2614(3) 0.4778(3) 0.0366(7) Uani 1 1 d .
C31 C 0.8977(5) 0.1844(4) 0.3139(3) 0.0576(11) Uani 1 1 d .
H31 H 0.9581 0.1568 0.2603 0.069 Uiso 1 1 calc R
C16 C 0.3778(4) 0.0899(3) 0.6063(3) 0.0487(9) Uani 1 1 d .
H16 H 0.4725 0.0773 0.5876 0.058 Uiso 1 1 calc R
C3 C 0.8274(4) 0.0625(4) 0.9606(3) 0.0571(11) Uani 1 1 d .
H3 H 0.9176 0.0379 0.9387 0.069 Uiso 1 1 calc R
C7 C 0.4247(5) 0.1817(4) 1.0654(3) 0.0510(10) Uani 1 1 d .
C21 C 0.3011(5) 0.6012(4) 0.9056(4) 0.0680(13) Uani 1 1 d .
H21 H 0.2566 0.6467 0.9540 0.082 Uiso 1 1 calc R
C10 C 0.0804(5) 0.3118(4) 0.9483(3) 0.0629(12) Uani 1 1 d .
H10A H 0.1046 0.3908 0.9404 0.075 Uiso 1 1 calc R
H10B H -0.0150 0.3044 0.9424 0.075 Uiso 1 1 calc R
C14 C 0.1505(5) 0.0746(4) 0.5732(3) 0.0562(11) Uani 1 1 d .
H14 H 0.0931 0.0509 0.5338 0.067 Uiso 1 1 calc R
C20 C 0.4321(5) 0.5617(4) 0.9058(3) 0.0601(11) Uani 1 1 d .
H20 H 0.4771 0.5823 0.9538 0.072 Uiso 1 1 calc R
C8 C 0.2136(5) 0.2748(5) 1.0804(4) 0.0780(15) Uani 1 1 d .
H8A H 0.1971 0.2375 1.1450 0.094 Uiso 1 1 calc R
H8B H 0.2324 0.3531 1.0873 0.094 Uiso 1 1 calc R
C27 C 0.3079(5) 0.3400(5) 0.4010(4) 0.0715(14) Uani 1 1 d .
H27A H 0.3327 0.3537 0.3308 0.086 Uiso 1 1 calc R
H27B H 0.2544 0.2711 0.4147 0.086 Uiso 1 1 calc R
C25 C 0.1614(5) 0.4236(5) 0.5472(4) 0.0776(16) Uani 1 1 d .
H25A H 0.1134 0.3524 0.5637 0.093 Uiso 1 1 calc R
H25B H 0.0937 0.4825 0.5630 0.093 Uiso 1 1 calc R
C9 C 0.0940(7) 0.2678(9) 1.0448(5) 0.155(4) Uani 1 1 d .
H9A H 0.0217 0.3029 1.0913 0.186 Uiso 1 1 calc R
H9B H 0.0704 0.1889 1.0486 0.186 Uiso 1 1 calc R
N7 N 0.6774(8) -0.0902(4) 0.7081(4) 0.121(2) Uani 1 1 d .
H28 H 0.519(4) 0.256(3) 0.325(3) 0.041(10) Uiso 1 1 d .
H7 H 0.401(4) 0.176(3) 1.136(3) 0.048(11) Uiso 1 1 d .
H11 H 0.027(5) 0.241(3) 0.801(3) 0.055(12) Uiso 1 1 d .
H24 H 0.140(5) 0.508(4) 0.696(4) 0.068(14) Uiso 1 1 d .

loop_
_atom_site_aniso_label
_atom_site_aniso_U_11
_atom_site_aniso_U_22
_atom_site_aniso_U_33
_atom_site_aniso_U_23
_atom_site_aniso_U_13
_atom_site_aniso_U_12
Zn1 0.0298(2) 0.0471(2) 0.0318(2) -0.00264(17) -0.00700(16) 0.00735(16)
Cu1 0.0305(2) 0.0492(3) 0.0317(2) -0.00562(19) -0.00144(17) 0.00465(17)
Cu2 0.0310(2) 0.0444(3) 0.0438(3) -0.00116(19) -0.01431(18) 0.00542(17)
N5 0.0525(19) 0.0454(19) 0.051(2) -0.0014(16) -0.0011(16) 0.0086(15)
N9 0.0347(16) 0.065(2) 0.061(2) -0.0166(19) -0.0177(15) 0.0111(15)
O2 0.0305(12) 0.0723(18) 0.0329(14) -0.0133(12) -0.0069(10) 0.0054(11)
C15 0.071(3) 0.056(2) 0.042(2) -0.0082(19) -0.023(2) 0.008(2)
O3 0.0367(13) 0.0602(16) 0.0473(16) -0.0136(13) -0.0152(11) 0.0164(11)
O4 0.0367(12) 0.0535(15) 0.0373(14) -0.0061(11) -0.0130(11) 0.0144(11)
C28 0.058(2) 0.055(2) 0.041(2) -0.0037(19) -0.024(2) -0.0020(19)
O1 0.0327(12) 0.0630(16) 0.0319(13) -0.0012(12) -0.0081(10) 0.0031(11)
C30 0.069(3) 0.056(2) 0.035(2) -0.0002(18) -0.0113(19) 0.007(2)
C4 0.072(3) 0.054(2) 0.066(3) 0.009(2) -0.039(2) 0.001(2)
N10 0.069(3) 0.122(4) 0.147(5) -0.085(4) -0.036(3) 0.009(3)
N4 0.0421(17) 0.0552(19) 0.049(2) -0.0017(16) -0.0234(15) 0.0022(14)
N1 0.0468(18) 0.064(2) 0.0370(18) -0.0130(16) 0.0003(15) 0.0057(15)
N2 0.0345(15) 0.0485(18) 0.0419(18) -0.0030(14) 0.0014(13) 0.0122(13)
C17 0.0379(17) 0.0408(18) 0.0328(19) 0.0037(15) -0.0104(14) 0.0050(14)
C19 0.050(2) 0.056(2) 0.051(3) -0.0096(19) -0.0108(19) 0.0093(18)
C6 0.051(2) 0.0421(19) 0.0325(19) -0.0014(15) -0.0141(16) 0.0000(16)
C13 0.040(2) 0.059(2) 0.063(3) 0.008(2) -0.0206(19) -0.0009(17)
N6 0.072(2) 0.058(2) 0.0277(17) -0.0057(16) -0.0047(15) -0.0001(18)
C12 0.0356(17) 0.0408(19) 0.043(2) 0.0056(15) -0.0115(15) 0.0014(14)
C26 0.058(3) 0.088(4) 0.094(4) 0.014(3) -0.045(3) 0.002(3)
C23 0.0398(19) 0.044(2) 0.054(2) -0.0010(18) -0.0027(17) 0.0074(15)
C18 0.0381(18) 0.0397(19) 0.043(2) -0.0020(16) -0.0017(16) 0.0031(14)
N3 0.0337(15) 0.059(2) 0.061(2) -0.0038(17) -0.0176(15) 0.0071(14)
C2 0.0396(19) 0.064(2) 0.044(2) -0.0012(19) -0.0118(17) 0.0029(17)
C33 0.0400(18) 0.053(2) 0.038(2) -0.0024(17) -0.0082(16) 0.0063(16)
C5 0.070(3) 0.050(2) 0.041(2) 0.0016(18) -0.019(2) -0.0015(19)
C32 0.041(2) 0.059(2) 0.050(2) 0.0059(19) 0.0013(18) 0.0077(17)
C11 0.0278(16) 0.053(2) 0.053(2) 0.0028(18) -0.0063(16) 0.0087(15)
C29 0.047(2) 0.0417(19) 0.036(2) 0.0022(15) -0.0095(16) 0.0001(15)
C22 0.054(2) 0.061(3) 0.067(3) -0.007(2) 0.001(2) 0.022(2)
C24 0.0330(19) 0.061(3) 0.072(3) -0.005(2) -0.008(2) 0.0123(18)
C1 0.0392(17) 0.0405(18) 0.0351(19) -0.0031(15) -0.0162(15) -0.0024(14)
N8 0.0378(16) 0.059(2) 0.054(2) -0.0115(17) -0.0112(15) 0.0032(14)
C34 0.0393(17) 0.0366(17) 0.0342(19) -0.0025(14) -0.0085(15) 0.0036(14)
C31 0.061(3) 0.066(3) 0.039(2) 0.002(2) 0.0034(19) 0.012(2)
C16 0.045(2) 0.060(2) 0.044(2) -0.0090(19) -0.0140(17) 0.0066(17)
C3 0.049(2) 0.062(3) 0.063(3) 0.002(2) -0.019(2) 0.0066(19)
C7 0.061(2) 0.063(3) 0.028(2) -0.0095(18) -0.0063(18) -0.002(2)
C21 0.076(3) 0.062(3) 0.060(3) -0.015(2) 0.000(3) 0.022(2)
C10 0.053(2) 0.069(3) 0.059(3) -0.014(2) 0.007(2) 0.024(2)
C14 0.064(3) 0.056(2) 0.057(3) 0.003(2) -0.034(2) -0.008(2)
C20 0.073(3) 0.055(3) 0.052(3) -0.013(2) -0.011(2) 0.009(2)
C8 0.067(3) 0.106(4) 0.054(3) -0.021(3) 0.007(2) 0.026(3)
C27 0.051(2) 0.101(4) 0.074(3) -0.019(3) -0.036(2) 0.014(2)
C25 0.042(2) 0.117(4) 0.083(4) -0.007(3) -0.033(2) 0.014(2)
C9 0.107(5) 0.290(12) 0.069(4) -0.073(6) -0.011(4) 0.124(7)
N7 0.223(7) 0.062(3) 0.061(3) -0.002(2) 0.005(4) -0.018(4)

loop_
_atom_type_symbol
_atom_type_description
_atom_type_scat_dispersion_real
_atom_type_scat_dispersion_imag
_atom_type_scat_source
C C 0.0033 0.0016 'International Tables Vol C Tables 4.2.6.8 and 6.1.1.4'
H H 0.0000 0.0000 'International Tables Vol C Tables 4.2.6.8 and 6.1.1.4'
N N 0.0061 0.0033 'International Tables Vol C Tables 4.2.6.8 and 6.1.1.4'
O O 0.0106 0.0060 'International Tables Vol C Tables 4.2.6.8 and 6.1.1.4'
Cu Cu 0.3201 1.2651 'International Tables Vol C Tables 4.2.6.8 and 6.1.1.4'
Zn Zn 0.2839 1.4301 'International Tables Vol C Tables 4.2.6.8 and 6.1.1.4'

loop_
_geom_angle_atom_site_label_1
_geom_angle_atom_site_label_2
_geom_angle_atom_site_label_3
_geom_angle
N5 Zn1 N8 98.83(14)
N5 Zn1 O4 91.50(12)
N8 Zn1 O4 98.90(12)
N5 Zn1 O1 101.30(12)
N8 Zn1 O1 96.05(12)
O4 Zn1 O1 158.57(9)
N5 Zn1 O3 154.21(13)
N8 Zn1 O3 97.85(12)
O4 Zn1 O3 66.52(9)
O1 Zn1 O3 96.34(10)
N5 Zn1 O2 94.44(12)
N8 Zn1 O2 160.46(12)
O4 Zn1 O2 95.01(9)
O1 Zn1 O2 67.16(9)
O3 Zn1 O2 75.20(10)
O2 Cu1 O1 80.85(10)
O2 Cu1 N2 93.27(12)
O1 Cu1 N2 167.20(12)
O2 Cu1 N1 165.28(14)
O1 Cu1 N1 91.33(12)
N2 Cu1 N1 96.74(14)
O4 Cu2 O3 78.29(10)
O4 Cu2 N3 169.99(13)
O3 Cu2 N3 92.27(13)
O4 Cu2 N4 92.10(12)
O3 Cu2 N4 169.94(12)
N3 Cu2 N4 97.49(14)
N6 N5 Zn1 136.5(3)
N10 N9 N8 175.8(5)
C17 O2 Cu1 127.0(2)
C17 O2 Zn1 132.0(2)
Cu1 O2 Zn1 98.57(10)
C14 C15 C16 121.4(4)
C18 O3 Cu2 128.7(2)
C18 O3 Zn1 130.0(2)
Cu2 O3 Zn1 97.86(11)
C34 O4 Cu2 129.4(2)
C34 O4 Zn1 126.0(2)
Cu2 O4 Zn1 103.01(11)
N4 C28 C29 128.7(4)
C1 O1 Cu1 123.8(2)
C1 O1 Zn1 128.9(2)
Cu1 O1 Zn1 102.71(11)
C31 C30 C29 121.4(4)
C5 C4 C3 118.8(4)
C28 N4 C27 113.6(4)
C28 N4 Cu2 123.5(3)
C27 N4 Cu2 122.8(3)
C7 N1 C8 115.7(4)
C7 N1 Cu1 121.4(3)
C8 N1 Cu1 122.7(3)
C11 N2 C10 116.1(3)
C11 N2 Cu1 123.1(3)
C10 N2 Cu1 120.7(3)
O2 C17 C16 119.6(3)
O2 C17 C12 122.6(3)
C16 C17 C12 117.8(3)
C20 C19 C18 120.7(4)
C5 C6 C1 119.7(4)
C5 C6 C7 117.5(4)
C1 C6 C7 122.5(3)
C14 C13 C12 121.3(4)
N7 N6 N5 175.5(5)
C13 C12 C17 119.5(4)
C13 C12 C11 117.9(3)
C17 C12 C11 122.6(3)
C25 C26 C27 117.7(5)
C18 C23 C22 119.4(4)
C18 C23 C24 123.8(4)
C22 C23 C24 116.8(4)
O3 C18 C19 120.3(3)
O3 C18 C23 121.6(4)
C19 C18 C23 118.1(4)
C24 N3 C25 114.3(4)
C24 N3 Cu2 124.5(3)
C25 N3 Cu2 121.1(3)
C3 C2 C1 121.7(4)
C32 C33 C34 120.0(4)
C4 C5 C6 121.2(4)
C31 C32 C33 121.5(4)
N2 C11 C12 128.1(3)
C34 C29 C30 118.8(3)
C34 C29 C28 123.4(4)
C30 C29 C28 117.7(4)
C21 C22 C23 121.7(4)
N3 C24 C23 127.9(4)
O1 C1 C2 121.1(3)
O1 C1 C6 121.6(3)
C2 C1 C6 117.3(3)
N9 N8 Zn1 137.1(3)
O4 C34 C33 120.0(3)
O4 C34 C29 121.0(3)
C33 C34 C29 118.9(3)
C30 C31 C32 119.1(4)
C15 C16 C17 120.9(4)
C2 C3 C4 121.4(4)
N1 C7 C6 127.5(4)
C22 C21 C20 119.3(4)
C9 C10 N2 110.8(4)
C13 C14 C15 119.1(4)
C21 C20 C19 120.7(4)
C9 C8 N1 115.0(5)
C26 C27 N4 114.2(4)
C26 C25 N3 113.3(4)
C8 C9 C10 124.4(8)

loop_
_geom_bond_atom_site_label_1
_geom_bond_atom_site_label_2
_geom_bond_distance
Zn1 N5 2.007(3)
Zn1 N8 2.027(3)
Zn1 O4 2.155(3)
Zn1 O1 2.175(2)
Zn1 O3 2.278(3)
Zn1 O2 2.311(2)
Cu1 O2 1.905(2)
Cu1 O1 1.926(2)
Cu1 N2 1.954(3)
Cu1 N1 1.963(3)
Cu2 O4 1.914(2)
Cu2 O3 1.941(3)
Cu2 N3 1.965(3)
Cu2 N4 1.976(3)
N5 N6 1.153(5)
N9 N10 1.146(5)
N9 N8 1.159(5)
O2 C17 1.326(4)
C15 C14 1.377(6)
C15 C16 1.377(6)
O3 C18 1.325(4)
O4 C34 1.335(4)
C28 N4 1.281(5)
C28 C29 1.431(5)
O1 C1 1.333(4)
C30 C31 1.361(6)
C30 C29 1.417(6)
C4 C5 1.374(6)
C4 C3 1.384(7)
N4 C27 1.481(5)
N1 C7 1.273(6)
N1 C8 1.481(5)
N2 C11 1.277(5)
N2 C10 1.484(5)
C17 C16 1.395(5)
C17 C12 1.410(5)
C19 C20 1.390(6)
C19 C18 1.399(6)
C6 C5 1.408(6)
C6 C1 1.413(5)
C6 C7 1.442(6)
C13 C14 1.361(6)
C13 C12 1.409(5)
N6 N7 1.152(6)
C12 C11 1.437(6)
C26 C25 1.453(8)
C26 C27 1.470(7)
C23 C18 1.403(5)
C23 C22 1.406(6)
C23 C24 1.446(6)
N3 C24 1.265(6)
N3 C25 1.495(5)
C2 C3 1.361(6)
C2 C1 1.406(5)
C33 C32 1.387(6)
C33 C34 1.396(5)
C32 C31 1.373(6)
C29 C34 1.400(5)
C22 C21 1.355(7)
C21 C20 1.377(7)
C10 C9 1.460(9)
C8 C9 1.385(9)
